data_7133154
loop_
_publ_author_name
'Sun, Chunzhao'
'Inokuma, Tsubasa'
'Tsuji, Daisuke'
'Yamaoka, Yousuke'
'Akagi, Reiko'
'Yamada, Ken-Ichi'

_publ_section_title
;
 Total synthesis of 1,4a-di-<i>epi-ent</i>-pancratistatin, exemplifying a
 stereodivergent approach to pancratistatin isomers.
;
_journal_issue 53
_journal_name_full 'Chemical communications (Cambridge, England)'
_journal_page_first 6757
_journal_page_last 6760
_journal_paper_doi 10.1039/d4cc02199a
_journal_volume 60
_journal_year 2024
_chemical_absolute_configuration ad
_chemical_formula_moiety 'C38 H39 N O8'
_chemical_formula_sum 'C38 H39 N O8'
_chemical_formula_weight 637.70
_space_group_crystal_system orthorhombic
_space_group_IT_number 19
_space_group_name_Hall 'P 2ac 2ab'
_space_group_name_H-M_alt 'P 21 21 21'
_atom_sites_solution_hydrogens geom
_audit_creation_date 2022-01-12
_audit_creation_method
;
Olex2 1.3
(compiled 2020.11.12 svn.r5f609507 for OlexSys, GUI svn.r6408)
;
_audit_update_record
;
2024-03-27 deposited with the CCDC.	2024-06-06 downloaded from the CCDC.
;
_cell_angle_alpha 90
_cell_angle_beta 90
_cell_angle_gamma 90
_cell_formula_units_Z 4
_cell_length_a 7.7775(2)
_cell_length_b 19.6476(4)
_cell_length_c 22.0751(5)
_cell_measurement_reflns_used 20341
_cell_measurement_temperature 93
_cell_measurement_theta_max 71.9640
_cell_measurement_theta_min 2.0310
_cell_volume 3373.28(13)
_computing_cell_refinement 'CrysAlisPro 1.171.41.122a (Rigaku OD, 2021)'
_computing_data_collection 'CrysAlisPro 1.171.41.122a (Rigaku OD, 2021)'
_computing_data_reduction 'CrysAlisPro 1.171.41.122a (Rigaku OD, 2021)'
_computing_molecular_graphics 'Olex2 1.3 (Dolomanov et al., 2009)'
_computing_publication_material 'Olex2 1.3 (Dolomanov et al., 2009)'
_computing_structure_refinement 'SHELXL 2018/3 (Sheldrick, 2015)'
_computing_structure_solution 'SHELXT 2018/2 (Sheldrick, 2018)'
_diffrn_ambient_temperature 93.0
_diffrn_detector_area_resol_mean 5.8140
_diffrn_measured_fraction_theta_full 1.000
_diffrn_measured_fraction_theta_max 0.982
_diffrn_measurement_details
;
List of Runs (angles in degrees, time in seconds):

  # Type    Start    End  Width  t~exp~   \w     \q     \k     \f   Frames
#--------------------------------------------------------------------------
  1  \w    -84.00 -38.00   0.50    0.50    --    5.00  60.00  30.00   92
  2  \w    -84.00 -26.00   0.50    0.50    --    5.00  50.00 150.00  116
  3  \w   -136.00  43.00   0.50    0.50    --  -46.70  19.00 179.76  358
  4  \w   -136.00 -37.00   0.50    0.50    --  -46.70  60.00   0.00  198
  5  \w   -187.00 -35.00   0.50    0.50    --  -97.40  57.00  20.04  304
  6  \w   -187.00  -8.00   0.50    0.50    --  -97.40  41.00  -8.30  358
  7  \w   -109.00 -40.00   0.50    0.50    --  -97.40  59.00  -0.00  138
  8  \w   -130.00 -20.00   0.50    0.50    --  -97.40  47.00 160.65  220
  9  \w   -118.00 -92.00   0.50    0.50    --  -97.40  60.00 177.99   52
 10  \w    -82.00 -50.00   0.50    0.50    --  -97.40  60.00 177.99   64
 11  \w    -73.00 -19.00   0.50    0.50    --  -97.40  47.00  10.45  108
 12  \w   -187.00-150.00   0.50    0.50    --  -97.40  59.00  -0.00   74
 13  \w   -155.00  -9.00   0.50    0.50    --  -97.40  45.00  90.65  292
;
_diffrn_measurement_device 'four-circle diffractometer'
_diffrn_measurement_device_type 'XtaLAB AFC11 (RCD3): quarter-chi single'
_diffrn_measurement_method '\w scans'
_diffrn_radiation_type CuK\a
_diffrn_radiation_wavelength 1.54184
_diffrn_reflns_av_R_equivalents 0.0373
_diffrn_reflns_av_unetI/netI 0.0251
_diffrn_reflns_Laue_measured_fraction_full 1.000
_diffrn_reflns_Laue_measured_fraction_max 0.982
_diffrn_reflns_limit_h_max 8
_diffrn_reflns_limit_h_min -9
_diffrn_reflns_limit_k_max 23
_diffrn_reflns_limit_k_min -23
_diffrn_reflns_limit_l_max 27
_diffrn_reflns_limit_l_min -26
_diffrn_reflns_number 24441
_diffrn_reflns_point_group_measured_fraction_full 1.000
_diffrn_reflns_point_group_measured_fraction_max 0.973
_diffrn_reflns_theta_full 67.684
_diffrn_reflns_theta_max 72.267
_diffrn_reflns_theta_min 3.011
_exptl_absorpt_coefficient_mu 0.717
_exptl_absorpt_correction_T_max 1.00000
_exptl_absorpt_correction_T_min 0.73976
_exptl_absorpt_correction_type multi-scan
_exptl_absorpt_process_details
;
CrysAlisPro 1.171.41.122a (Rigaku Oxford Diffraction, 2021)
Empirical absorption correction using spherical harmonics,
implemented in SCALE3 ABSPACK scaling algorithm.
;
_exptl_crystal_colour 'clear light colourless'
_exptl_crystal_colour_lustre clear
_exptl_crystal_colour_modifier light
_exptl_crystal_colour_primary colourless
_exptl_crystal_density_diffrn 1.256
_exptl_crystal_description block
_exptl_crystal_F_000 1352
_exptl_crystal_size_max 0.1
_exptl_crystal_size_mid 0.1
_exptl_crystal_size_min 0.1
_refine_diff_density_max 0.184
_refine_diff_density_min -0.178
_refine_diff_density_rms 0.040
_refine_ls_abs_structure_details
;
 Flack x determined using 2394 quotients [(I+)-(I-)]/[(I+)+(I-)]
 (Parsons, Flack and Wagner, Acta Cryst. B69 (2013) 249-259).
;
_refine_ls_abs_structure_Flack -0.05(9)
_refine_ls_extinction_coef 0.0025(2)
_refine_ls_extinction_expression Fc^*^=kFc[1+0.001xFc^2^\l^3^/sin(2\q)]^-1/4^
_refine_ls_extinction_method 'SHELXL-2018/3 (Sheldrick 2018)'
_refine_ls_goodness_of_fit_ref 1.110
_refine_ls_hydrogen_treatment constr
_refine_ls_matrix_type full
_refine_ls_number_parameters 491
_refine_ls_number_reflns 6500
_refine_ls_number_restraints 174
_refine_ls_restrained_S_all 1.098
_refine_ls_R_factor_all 0.0411
_refine_ls_R_factor_gt 0.0374
_refine_ls_shift/su_max 0.000
_refine_ls_shift/su_mean 0.000
_refine_ls_structure_factor_coef Fsqd
_refine_ls_weighting_details 'w=1/[\s^2^(Fo^2^)+(0.0489P)^2^+0.9781P] where P=(Fo^2^+2Fc^2^)/3'
_refine_ls_weighting_scheme calc
_refine_ls_wR_factor_gt 0.0987
_refine_ls_wR_factor_ref 0.1048
_reflns_Friedel_coverage 0.751
_reflns_Friedel_fraction_full 0.999
_reflns_Friedel_fraction_max 0.962
_reflns_number_gt 6011
_reflns_number_total 6500
_reflns_threshold_expression 'I > 2\s(I)'
_cod_data_source_file d4cc02199a3.cif
_cod_data_source_block 211228yyo_auto
_cod_depositor_comments 'Adding full bibliography for 7133154--7133155.cif.'
_cod_database_code 7133154
_shelx_shelxl_version_number 2018/3
_shelx_space_group_comment
;
The symmetry employed for this shelxl refinement is uniquely defined
by the following loop, which should always be used as a source of
symmetry information in preference to the above space-group names.
They are only intended as comments.
;
_shelx_estimated_absorpt_t_max 0.932
_shelx_estimated_absorpt_t_min 0.932
_olex2_refinement_description
;
1. Uiso/Uaniso restraints and constraints
C015 \\sim C019 \\sim C01B \\sim C016 \\sim C01A \\sim C017 \\sim C018: within
2A with sigma of 0.02 and sigma for terminal atoms of 0.04 within 2A
C01C \\sim C3 \\sim C5 \\sim C0 \\sim C4 \\sim C1 \\sim C2: within 2A with
sigma of 0.02 and sigma for terminal atoms of 0.04 within 2A
2. Rigid body (RIGU) restrains
 C015, C019, C01B, C016, C01A, C017, C018
 with sigma for 1-2 distances of 0.004 and sigma for 1-3 distances of 0.004
 C01C, C3, C5, C0, C4, C1, C2
 with sigma for 1-2 distances of 0.004 and sigma for 1-3 distances of 0.004
3. Others
 Sof(C01C)=Sof(H01G)=Sof(H01H)=Sof(C3)=Sof(H3)=Sof(C2)=Sof(H2)=Sof(C1)=Sof(H1)=
 Sof(C0)=Sof(C5)=Sof(H5)=Sof(C4)=Sof(H4)=1-FVAR(1)
 Sof(C015)=Sof(C017)=Sof(H017)=Sof(C019)=Sof(H019)=Sof(C016)=Sof(H016)=
 Sof(C01A)=Sof(H01D)=Sof(C018)=Sof(H018)=Sof(C01B)=Sof(H01E)=Sof(H01F)=FVAR(1)
4.a Ternary CH refined with riding coordinates:
 C00A(H00A), C00C(H00C), C00E(H00E), C00M(H00M), C00N(H00N)
4.b Secondary CH2 refined with riding coordinates:
 C00G(H00B,H00D), C00I(H00F,H00G), C00O(H00I,H00J), C01B(H01E,H01F), C01C(H01G,
 H01H)
4.c Aromatic/amide H refined with riding coordinates:
 C00H(H00H), C00P(H00P), C00Q(H00Q), C00R(H00R), C00S(H00S), C00U(H00U),
 C00V(H00V), C00W(H00W), C00X(H00X), C00Y(H00Y), C00Z(H00Z), C011(H011),
 C012(H012), C013(H013), C014(H014), C017(H017), C019(H019), C016(H016),
 C01A(H01D), C018(H018), C3(H3), C2(H2), C1(H1), C5(H5), C4(H4)
4.d Idealised Me refined as rotating group:
 C00T(H00K,H00L,H00O), C010(H01A,H01B,H01C)
;
_olex2_submission_special_instructions 'No special instructions were received'
_oxdiff_exptl_absorpt_empirical_details
;
Empirical correction (ABSPACK) includes:
- Absorption correction using spherical harmonics
- Frame scaling
;

loop_
_space_group_symop_operation_xyz
'x, y, z'
'-x+1/2, -y, z+1/2'
'-x, y+1/2, -z+1/2'
'x+1/2, -y+1/2, -z'

loop_
_atom_site_label
_atom_site_type_symbol
_atom_site_fract_x
_atom_site_fract_y
_atom_site_fract_z
_atom_site_U_iso_or_equiv
_atom_site_adp_type
_atom_site_occupancy
_atom_site_site_symmetry_order
_atom_site_calc_flag
_atom_site_refinement_flags_posn
_atom_site_refinement_flags_adp
_atom_site_refinement_flags_occupancy
_atom_site_disorder_assembly
_atom_site_disorder_group
O001 O 0.7787(2) 0.41501(8) 0.64749(8) 0.0287(4) Uani 1 1 d . . . . .
O002 O 0.7230(2) 0.54920(8) 0.63361(8) 0.0298(4) Uani 1 1 d . . . . .
O003 O 0.6157(2) 0.35363(9) 0.74794(8) 0.0309(4) Uani 1 1 d . . . . .
O004 O 0.4517(2) 0.56373(8) 0.71875(8) 0.0315(4) Uani 1 1 d . . . . .
O005 O 0.9944(2) 0.39627(9) 0.83839(8) 0.0339(4) Uani 1 1 d . . . . .
O006 O 0.4455(3) 0.32396(11) 0.82631(9) 0.0444(5) Uani 1 1 d . . . . .
O007 O 0.6520(2) 0.52200(10) 0.81924(9) 0.0385(5) Uani 1 1 d . . . . .
O008 O 1.1786(3) 0.47906(10) 0.86784(9) 0.0459(5) Uani 1 1 d . . . . .
N009 N 1.0030(3) 0.42679(11) 0.77870(9) 0.0299(5) Uani 1 1 d . . . . .
C00A C 0.8487(3) 0.46015(12) 0.69149(11) 0.0267(5) Uani 1 1 d . . . . .
H00A H 0.967315 0.474081 0.679124 0.032 Uiso 1 1 calc R U . . .
C00B C 0.7546(3) 0.64412(13) 0.56705(12) 0.0295(5) Uani 1 1 d . . . . .
C00C C 0.7315(3) 0.52273(12) 0.69339(11) 0.0261(5) Uani 1 1 d . . . . .
H00C H 0.783530 0.557724 0.720698 0.031 Uiso 1 1 calc R U . . .
C00D C 0.8538(3) 0.42836(12) 0.75420(11) 0.0266(5) Uani 1 1 d . . . . .
C00E C 0.5543(3) 0.50325(12) 0.71756(12) 0.0277(5) Uani 1 1 d . . . . .
H00E H 0.500332 0.469120 0.689862 0.033 Uiso 1 1 calc R U . . .
C00F C 0.5045(3) 0.31126(14) 0.77689(12) 0.0334(6) Uani 1 1 d . . . . .
C00G C 0.7178(4) 0.62161(12) 0.63067(12) 0.0316(5) Uani 1 1 d . . . . .
H00B H 0.804351 0.641118 0.658586 0.038 Uiso 1 1 calc R U . . .
H00D H 0.602858 0.638056 0.643253 0.038 Uiso 1 1 calc R U . . .
C00H C 0.6946(4) 0.70699(13) 0.54769(12) 0.0345(6) Uani 1 1 d . . . . .
H00H H 0.629107 0.734420 0.574572 0.041 Uiso 1 1 calc R U . . .
C00I C 0.8913(4) 0.35985(13) 0.63143(13) 0.0339(6) Uani 1 1 d . . . . .
H00F H 0.830995 0.329188 0.602890 0.041 Uiso 1 1 calc R U . . .
H00G H 0.919120 0.333341 0.668284 0.041 Uiso 1 1 calc R U . . .
C00J C 1.0555(3) 0.38396(14) 0.60276(12) 0.0330(6) Uani 1 1 d . . . . .
C00K C 1.1047(3) 0.42683(14) 0.87833(12) 0.0340(6) Uani 1 1 d . . . . .
C00L C 0.1770(3) 0.61607(12) 0.71380(12) 0.0305(5) Uani 1 1 d . . . . .
C00M C 0.5683(3) 0.47325(13) 0.78119(12) 0.0306(5) Uani 1 1 d . . . . .
H00M H 0.451526 0.462275 0.797396 0.037 Uiso 1 1 calc R U . . .
C00N C 0.6842(3) 0.40980(12) 0.78313(12) 0.0292(5) Uani 1 1 d . . . . .
H00N H 0.702862 0.395246 0.826034 0.035 Uiso 1 1 calc R U . . .
C00O C 0.2737(3) 0.55045(13) 0.70615(13) 0.0343(6) Uani 1 1 d . . . . .
H00I H 0.228632 0.515658 0.734434 0.041 Uiso 1 1 calc R U . . .
H00J H 0.260263 0.533293 0.664250 0.041 Uiso 1 1 calc R U . . .
C00P C 0.0903(3) 0.62977(13) 0.76764(13) 0.0340(6) Uani 1 1 d . . . . .
H00P H 0.090541 0.597040 0.799321 0.041 Uiso 1 1 calc R U . . .
C00Q C 0.0031(4) 0.73892(14) 0.72932(13) 0.0356(6) Uani 1 1 d . . . . .
H00Q H -0.056185 0.780784 0.734567 0.043 Uiso 1 1 calc R U . . .
C00R C 0.1759(3) 0.66457(14) 0.66794(13) 0.0358(6) Uani 1 1 d . . . . .
H00R H 0.234888 0.655761 0.631088 0.043 Uiso 1 1 calc R U . . .
C00S C 0.0032(4) 0.69120(14) 0.77537(13) 0.0375(6) Uani 1 1 d . . . . .
H00S H -0.055815 0.700240 0.812172 0.045 Uiso 1 1 calc R U . . .
C00T C 0.4722(4) 0.24918(14) 0.73981(14) 0.0393(7) Uani 1 1 d . . . . .
H00K H 0.449473 0.262427 0.697768 0.059 Uiso 1 1 calc R U . . .
H00L H 0.372463 0.224766 0.756042 0.059 Uiso 1 1 calc R U . . .
H00O H 0.573459 0.219533 0.741241 0.059 Uiso 1 1 calc R U . . .
C00U C 0.8523(4) 0.60530(16) 0.52755(13) 0.0421(7) Uani 1 1 d . . . . .
H00U H 0.895996 0.562417 0.540160 0.050 Uiso 1 1 calc R U . . .
C00V C 0.7291(4) 0.73042(14) 0.48953(13) 0.0393(6) Uani 1 1 d . . . . .
H00V H 0.686738 0.773484 0.476880 0.047 Uiso 1 1 calc R U . . .
C00W C 0.0890(3) 0.72593(14) 0.67554(13) 0.0352(6) Uani 1 1 d . . . . .
H00W H 0.088541 0.758790 0.643967 0.042 Uiso 1 1 calc R U . . .
C00X C 0.8243(4) 0.69137(16) 0.45035(13) 0.0391(6) Uani 1 1 d . . . . .
H00X H 0.846969 0.707151 0.410462 0.047 Uiso 1 1 calc R U . . .
C00Y C 1.0496(4) 0.41990(16) 0.54864(13) 0.0424(7) Uani 1 1 d . . . . .
H00Y H 0.942379 0.428495 0.529507 0.051 Uiso 1 1 calc R U . . .
C00Z C 1.2136(4) 0.37064(16) 0.62971(15) 0.0456(8) Uani 1 1 d . . . . .
H00Z H 1.217362 0.345996 0.666714 0.055 Uiso 1 1 calc R U . . .
C010 C 1.1119(4) 0.38634(16) 0.93564(14) 0.0450(7) Uani 1 1 d . . . . .
H01A H 0.995566 0.381380 0.952149 0.067 Uiso 1 1 calc R U . . .
H01B H 1.184739 0.409882 0.965182 0.067 Uiso 1 1 calc R U . . .
H01C H 1.159944 0.341237 0.927151 0.067 Uiso 1 1 calc R U . . .
C011 C 1.3637(4) 0.3924(2) 0.60387(18) 0.0595(10) Uani 1 1 d . . . . .
H011 H 1.470902 0.381764 0.622179 0.071 Uiso 1 1 calc R U . . .
C012 C 0.8868(4) 0.62925(17) 0.46907(14) 0.0445(7) Uani 1 1 d . . . . .
H012 H 0.953707 0.602465 0.442100 0.053 Uiso 1 1 calc R U . . .
C013 C 1.3586(5) 0.4299(2) 0.5512(2) 0.0682(12) Uani 1 1 d . . . . .
H013 H 1.462271 0.446775 0.534086 0.082 Uiso 1 1 calc R U . . .
C014 C 1.2011(5) 0.4432(2) 0.52257(17) 0.0606(9) Uani 1 1 d . . . . .
H014 H 1.198039 0.468050 0.485654 0.073 Uiso 1 1 calc R U . . .
C015 C 0.6348(15) 0.6092(5) 0.8928(5) 0.043(2) Uani 0.620(12) 1 d . U P A 1
C017 C 0.806(2) 0.6038(7) 0.9078(5) 0.056(3) Uani 0.620(12) 1 d . U P A 1
H017 H 0.867023 0.563778 0.896506 0.067 Uiso 0.620(12) 1 calc R U P A 1
C019 C 0.895(2) 0.6557(8) 0.9393(7) 0.069(4) Uani 0.620(12) 1 d . U P A 1
H019 H 1.011543 0.650296 0.950887 0.083 Uiso 0.620(12) 1 calc R U P A 1
C016 C 0.805(2) 0.7146(10) 0.9529(9) 0.079(5) Uani 0.620(12) 1 d . U P A 1
H016 H 0.863271 0.751639 0.971567 0.094 Uiso 0.620(12) 1 calc R U P A 1
C01A C 0.637(3) 0.7199(6) 0.9397(7) 0.078(4) Uani 0.620(12) 1 d . U P A 1
H01D H 0.576493 0.759803 0.951585 0.093 Uiso 0.620(12) 1 calc R U P A 1
C018 C 0.5480(18) 0.6691(6) 0.9093(6) 0.064(3) Uani 0.620(12) 1 d . U P A 1
H018 H 0.429758 0.674753 0.899702 0.076 Uiso 0.620(12) 1 calc R U P A 1
C01B C 0.5369(8) 0.5544(3) 0.8610(3) 0.0466(18) Uani 0.620(12) 1 d . U P A 1
H01E H 0.493170 0.520804 0.890698 0.056 Uiso 0.620(12) 1 calc R U P A 1
H01F H 0.437765 0.574093 0.839064 0.056 Uiso 0.620(12) 1 calc R U P A 1
C01C C 0.6245(14) 0.5247(5) 0.8777(3) 0.041(3) Uani 0.380(12) 1 d . U P A 2
H01G H 0.692124 0.488514 0.897909 0.050 Uiso 0.380(12) 1 calc R U P A 2
H01H H 0.501280 0.515782 0.885788 0.050 Uiso 0.380(12) 1 calc R U P A 2
C3 C 0.751(2) 0.7206(12) 0.9523(12) 0.038(3) Uani 0.380(12) 1 d . U P A 2
H3 H 0.777871 0.762969 0.970788 0.046 Uiso 0.380(12) 1 calc R U P A 2
C2 C 0.587(2) 0.7096(12) 0.9281(11) 0.049(4) Uani 0.380(12) 1 d . U P A 2
H2 H 0.502642 0.744594 0.927784 0.058 Uiso 0.380(12) 1 calc R U P A 2
C1 C 0.551(2) 0.6446(10) 0.9042(8) 0.046(3) Uani 0.380(12) 1 d . U P A 2
H1 H 0.441154 0.635553 0.887474 0.056 Uiso 0.380(12) 1 calc R U P A 2
C0 C 0.674(2) 0.5938(8) 0.9048(7) 0.036(3) Uani 0.380(12) 1 d . U P A 2
C5 C 0.833(2) 0.6046(10) 0.9260(7) 0.040(3) Uani 0.380(12) 1 d . U P A 2
H5 H 0.917477 0.569613 0.925354 0.047 Uiso 0.380(12) 1 calc R U P A 2
C4 C 0.872(3) 0.6699(12) 0.9493(12) 0.045(4) Uani 0.380(12) 1 d . U P A 2
H4 H 0.984863 0.678915 0.963245 0.055 Uiso 0.380(12) 1 calc R U P A 2

loop_
_atom_site_aniso_label
_atom_site_aniso_U_11
_atom_site_aniso_U_22
_atom_site_aniso_U_33
_atom_site_aniso_U_23
_atom_site_aniso_U_13
_atom_site_aniso_U_12
O001 0.0260(8) 0.0283(9) 0.0317(9) -0.0037(7) -0.0010(7) 0.0007(7)
O002 0.0352(9) 0.0246(8) 0.0295(9) 0.0006(7) -0.0023(8) -0.0013(7)
O003 0.0307(9) 0.0292(9) 0.0329(9) 0.0012(7) 0.0006(7) -0.0074(7)
O004 0.0230(8) 0.0266(9) 0.0448(10) -0.0040(8) -0.0011(7) -0.0009(7)
O005 0.0339(9) 0.0350(10) 0.0327(10) 0.0086(8) -0.0075(8) -0.0073(8)
O006 0.0441(11) 0.0530(12) 0.0362(10) 0.0047(9) 0.0035(9) -0.0160(10)
O007 0.0345(10) 0.0433(11) 0.0378(10) -0.0159(9) 0.0013(8) -0.0026(8)
O008 0.0523(13) 0.0436(11) 0.0418(11) 0.0039(9) -0.0045(10) -0.0180(10)
N009 0.0318(11) 0.0300(11) 0.0280(11) 0.0049(9) -0.0038(9) -0.0018(8)
C00A 0.0233(11) 0.0272(12) 0.0294(12) -0.0011(9) -0.0012(10) -0.0027(9)
C00B 0.0251(12) 0.0310(13) 0.0322(13) 0.0001(10) -0.0013(10) -0.0011(10)
C00C 0.0254(12) 0.0275(12) 0.0255(11) -0.0004(9) -0.0021(9) -0.0023(10)
C00D 0.0252(12) 0.0252(11) 0.0293(12) -0.0003(9) -0.0021(10) -0.0001(9)
C00E 0.0236(11) 0.0247(11) 0.0348(13) -0.0013(10) -0.0017(10) -0.0003(9)
C00F 0.0288(13) 0.0342(13) 0.0373(14) 0.0085(11) -0.0065(12) -0.0060(11)
C00G 0.0363(13) 0.0239(12) 0.0346(14) 0.0004(10) 0.0009(11) 0.0012(10)
C00H 0.0412(15) 0.0297(13) 0.0327(13) -0.0006(10) 0.0008(11) 0.0010(11)
C00I 0.0373(14) 0.0277(13) 0.0368(14) -0.0021(11) -0.0018(12) 0.0045(10)
C00J 0.0309(13) 0.0346(14) 0.0334(14) -0.0108(11) -0.0022(11) 0.0053(11)
C00K 0.0270(13) 0.0385(14) 0.0366(14) 0.0015(11) -0.0036(11) -0.0030(11)
C00L 0.0238(12) 0.0274(12) 0.0404(14) -0.0004(10) -0.0042(10) -0.0029(10)
C00M 0.0272(12) 0.0308(13) 0.0339(13) -0.0031(11) 0.0022(10) -0.0044(10)
C00N 0.0288(12) 0.0299(12) 0.0288(12) -0.0010(10) -0.0009(10) -0.0040(10)
C00O 0.0231(12) 0.0290(12) 0.0507(16) -0.0016(12) -0.0060(11) -0.0024(10)
C00P 0.0340(14) 0.0314(13) 0.0365(14) 0.0030(11) -0.0036(11) -0.0017(10)
C00Q 0.0325(13) 0.0303(13) 0.0440(15) -0.0031(11) -0.0024(12) 0.0023(11)
C00R 0.0323(14) 0.0361(14) 0.0391(15) 0.0019(11) 0.0050(11) 0.0011(11)
C00S 0.0397(15) 0.0378(14) 0.0350(14) -0.0031(12) 0.0012(12) 0.0022(12)
C00T 0.0351(15) 0.0348(14) 0.0479(17) 0.0069(12) -0.0067(13) -0.0077(11)
C00U 0.0418(15) 0.0435(15) 0.0409(15) 0.0041(13) 0.0035(13) 0.0115(13)
C00V 0.0489(17) 0.0342(14) 0.0348(14) 0.0034(11) -0.0038(12) -0.0029(12)
C00W 0.0330(14) 0.0317(13) 0.0410(14) 0.0053(11) -0.0005(11) 0.0007(11)
C00X 0.0370(15) 0.0486(16) 0.0318(14) 0.0045(12) 0.0002(11) -0.0080(13)
C00Y 0.0367(15) 0.0525(17) 0.0381(15) -0.0035(13) 0.0014(12) -0.0014(13)
C00Z 0.0361(15) 0.0543(18) 0.0464(17) -0.0207(14) -0.0107(13) 0.0133(13)
C010 0.0461(17) 0.0480(17) 0.0408(16) 0.0097(13) -0.0126(13) -0.0111(14)
C011 0.0322(15) 0.079(3) 0.068(2) -0.045(2) -0.0043(16) 0.0044(16)
C012 0.0405(16) 0.0560(19) 0.0371(15) 0.0002(13) 0.0074(13) 0.0119(14)
C013 0.0397(18) 0.081(3) 0.084(3) -0.046(2) 0.0263(18) -0.0191(18)
C014 0.060(2) 0.071(2) 0.0504(19) -0.0096(17) 0.0204(17) -0.0138(19)
C015 0.062(5) 0.041(5) 0.026(4) -0.001(3) 0.000(3) 0.003(3)
C017 0.075(6) 0.045(4) 0.047(6) 0.003(4) -0.015(5) -0.011(4)
C019 0.109(9) 0.052(7) 0.046(6) 0.009(5) -0.028(6) -0.020(6)
C016 0.151(12) 0.045(6) 0.041(5) -0.008(4) -0.006(9) -0.026(8)
C01A 0.142(12) 0.041(4) 0.051(8) -0.006(4) 0.018(9) -0.008(7)
C018 0.109(6) 0.034(5) 0.047(4) 0.001(5) 0.016(4) 0.010(5)
C01B 0.046(3) 0.050(3) 0.043(3) -0.014(3) 0.005(2) 0.008(3)
C01C 0.054(6) 0.041(5) 0.029(4) -0.001(3) -0.001(4) -0.016(4)
C3 0.053(7) 0.028(6) 0.034(6) 0.000(4) 0.000(6) 0.002(5)
C2 0.055(6) 0.047(9) 0.044(9) 0.010(7) -0.009(5) 0.007(6)
C1 0.055(6) 0.045(9) 0.039(6) 0.007(7) -0.007(5) -0.008(6)
C0 0.054(7) 0.032(6) 0.021(5) 0.003(4) -0.003(5) -0.010(5)
C5 0.050(7) 0.036(5) 0.032(7) -0.002(5) 0.001(5) -0.002(4)
C4 0.048(5) 0.036(8) 0.052(9) -0.005(6) 0.002(5) 0.005(5)

loop_
_atom_type_symbol
_atom_type_description
_atom_type_scat_dispersion_real
_atom_type_scat_dispersion_imag
_atom_type_scat_source
C C 0.0181 0.0091 'International Tables Vol C Tables 4.2.6.8 and 6.1.1.4'
H H 0.0000 0.0000 'International Tables Vol C Tables 4.2.6.8 and 6.1.1.4'
N N 0.0311 0.0180 'International Tables Vol C Tables 4.2.6.8 and 6.1.1.4'
O O 0.0492 0.0322 'International Tables Vol C Tables 4.2.6.8 and 6.1.1.4'

loop_
_geom_angle_atom_site_label_1
_geom_angle_atom_site_label_2
_geom_angle_atom_site_label_3
_geom_angle
_geom_angle_site_symmetry_1
_geom_angle_site_symmetry_3
_geom_angle_publ_flag
C00A O001 C00I 113.89(19) . . ?
C00C O002 C00G 114.16(18) . . ?
C00F O003 C00N 116.6(2) . . ?
C00E O004 C00O 112.54(18) . . ?
C00K O005 N009 112.02(19) . . ?
C00M O007 C01B 113.0(3) . . ?
C01C O007 C00M 122.1(4) . . ?
C00D N009 O005 110.6(2) . . ?
O001 C00A H00A 109.7 . . ?
O001 C00A C00C 106.93(19) . . ?
O001 C00A C00D 112.06(19) . . ?
C00C C00A H00A 109.7 . . ?
C00D C00A H00A 109.7 . . ?
C00D C00A C00C 108.70(19) . . ?
C00H C00B C00G 119.1(2) . . ?
C00U C00B C00G 122.1(2) . . ?
C00U C00B C00H 118.7(3) . . ?
O002 C00C C00A 107.22(19) . . ?
O002 C00C H00C 109.1 . . ?
O002 C00C C00E 112.02(19) . . ?
C00A C00C H00C 109.1 . . ?
C00E C00C C00A 110.23(19) . . ?
C00E C00C H00C 109.1 . . ?
N009 C00D C00A 114.7(2) . . ?
N009 C00D C00N 127.4(2) . . ?
C00N C00D C00A 117.5(2) . . ?
O004 C00E C00C 107.55(19) . . ?
O004 C00E H00E 109.5 . . ?
O004 C00E C00M 110.1(2) . . ?
C00C C00E H00E 109.5 . . ?
C00C C00E C00M 110.7(2) . . ?
C00M C00E H00E 109.5 . . ?
O003 C00F C00T 110.5(2) . . ?
O006 C00F O003 122.6(2) . . ?
O006 C00F C00T 126.9(3) . . ?
O002 C00G C00B 109.4(2) . . ?
O002 C00G H00B 109.8 . . ?
O002 C00G H00D 109.8 . . ?
C00B C00G H00B 109.8 . . ?
C00B C00G H00D 109.8 . . ?
H00B C00G H00D 108.2 . . ?
C00B C00H H00H 119.5 . . ?
C00B C00H C00V 121.0(3) . . ?
C00V C00H H00H 119.5 . . ?
O001 C00I H00F 109.1 . . ?
O001 C00I H00G 109.1 . . ?
O001 C00I C00J 112.6(2) . . ?
H00F C00I H00G 107.8 . . ?
C00J C00I H00F 109.1 . . ?
C00J C00I H00G 109.1 . . ?
C00Y C00J C00I 119.7(2) . . ?
C00Y C00J C00Z 119.5(3) . . ?
C00Z C00J C00I 120.8(3) . . ?
O005 C00K C010 109.6(2) . . ?
O008 C00K O005 123.5(2) . . ?
O008 C00K C010 126.9(3) . . ?
C00P C00L C00O 120.3(2) . . ?
C00R C00L C00O 120.6(2) . . ?
C00R C00L C00P 119.1(2) . . ?
O007 C00M C00E 108.3(2) . . ?
O007 C00M H00M 110.3 . . ?
O007 C00M C00N 105.1(2) . . ?
C00E C00M H00M 110.3 . . ?
C00E C00M C00N 112.3(2) . . ?
C00N C00M H00M 110.3 . . ?
O003 C00N C00D 106.15(19) . . ?
O003 C00N C00M 112.71(19) . . ?
O003 C00N H00N 110.1 . . ?
C00D C00N C00M 107.7(2) . . ?
C00D C00N H00N 110.1 . . ?
C00M C00N H00N 110.1 . . ?
O004 C00O C00L 107.7(2) . . ?
O004 C00O H00I 110.2 . . ?
O004 C00O H00J 110.2 . . ?
C00L C00O H00I 110.2 . . ?
C00L C00O H00J 110.2 . . ?
H00I C00O H00J 108.5 . . ?
C00L C00P H00P 119.8 . . ?
C00L C00P C00S 120.5(2) . . ?
C00S C00P H00P 119.8 . . ?
C00S C00Q H00Q 119.9 . . ?
C00S C00Q C00W 120.3(3) . . ?
C00W C00Q H00Q 119.9 . . ?
C00L C00R H00R 119.7 . . ?
C00L C00R C00W 120.6(3) . . ?
C00W C00R H00R 119.7 . . ?
C00P C00S H00S 120.1 . . ?
C00Q C00S C00P 119.8(3) . . ?
C00Q C00S H00S 120.1 . . ?
C00F C00T H00K 109.5 . . ?
C00F C00T H00L 109.5 . . ?
C00F C00T H00O 109.5 . . ?
H00K C00T H00L 109.5 . . ?
H00K C00T H00O 109.5 . . ?
H00L C00T H00O 109.5 . . ?
C00B C00U H00U 120.0 . . ?
C00B C00U C012 120.0(3) . . ?
C012 C00U H00U 120.0 . . ?
C00H C00V H00V 120.0 . . ?
C00X C00V C00H 120.1(3) . . ?
C00X C00V H00V 120.0 . . ?
C00Q C00W C00R 119.8(3) . . ?
C00Q C00W H00W 120.1 . . ?
C00R C00W H00W 120.1 . . ?
C00V C00X H00X 120.1 . . ?
C00V C00X C012 119.8(3) . . ?
C012 C00X H00X 120.1 . . ?
C00J C00Y H00Y 120.1 . . ?
C00J C00Y C014 119.8(3) . . ?
C014 C00Y H00Y 120.1 . . ?
C00J C00Z H00Z 119.4 . . ?
C011 C00Z C00J 121.1(3) . . ?
C011 C00Z H00Z 119.4 . . ?
C00K C010 H01A 109.5 . . ?
C00K C010 H01B 109.5 . . ?
C00K C010 H01C 109.5 . . ?
H01A C010 H01B 109.5 . . ?
H01A C010 H01C 109.5 . . ?
H01B C010 H01C 109.5 . . ?
C00Z C011 H011 120.2 . . ?
C00Z C011 C013 119.7(3) . . ?
C013 C011 H011 120.2 . . ?
C00U C012 H012 119.8 . . ?
C00X C012 C00U 120.5(3) . . ?
C00X C012 H012 119.8 . . ?
C011 C013 H013 119.8 . . ?
C011 C013 C014 120.3(3) . . ?
C014 C013 H013 119.8 . . ?
C00Y C014 C013 119.5(4) . . ?
C00Y C014 H014 120.2 . . ?
C013 C014 H014 120.2 . . ?
C017 C015 C018 117.9(11) . . ?
C017 C015 C01B 123.3(10) . . ?
C018 C015 C01B 118.7(10) . . ?
C015 C017 H017 118.9 . . ?
C015 C017 C019 122.2(14) . . ?
C019 C017 H017 118.9 . . ?
C017 C019 H019 121.1 . . ?
C016 C019 C017 117.8(16) . . ?
C016 C019 H019 121.1 . . ?
C019 C016 H016 119.8 . . ?
C01A C016 C019 120.5(16) . . ?
C01A C016 H016 119.8 . . ?
C016 C01A H01D 118.9 . . ?
C016 C01A C018 122.2(14) . . ?
C018 C01A H01D 118.9 . . ?
C015 C018 H018 120.4 . . ?
C01A C018 C015 119.3(13) . . ?
C01A C018 H018 120.4 . . ?
O007 C01B C015 107.7(6) . . ?
O007 C01B H01E 110.2 . . ?
O007 C01B H01F 110.2 . . ?
C015 C01B H01E 110.2 . . ?
C015 C01B H01F 110.2 . . ?
H01E C01B H01F 108.5 . . ?
O007 C01C H01G 109.2 . . ?
O007 C01C H01H 109.2 . . ?
O007 C01C C0 112.3(8) . . ?
H01G C01C H01H 107.9 . . ?
C0 C01C H01G 109.2 . . ?
C0 C01C H01H 109.2 . . ?
C2 C3 H3 120.2 . . ?
C4 C3 H3 120.2 . . ?
C4 C3 C2 120(2) . . ?
C3 C2 H2 121.2 . . ?
C3 C2 C1 117.6(16) . . ?
C1 C2 H2 121.2 . . ?
C2 C1 H1 119.4 . . ?
C0 C1 C2 121.1(14) . . ?
C0 C1 H1 119.4 . . ?
C1 C0 C01C 117.7(14) . . ?
C5 C0 C01C 120.4(15) . . ?
C5 C0 C1 121.8(15) . . ?
C0 C5 H5 121.1 . . ?
C0 C5 C4 117.7(18) . . ?
C4 C5 H5 121.1 . . ?
C3 C4 C5 122(2) . . ?
C3 C4 H4 118.9 . . ?
C5 C4 H4 118.9 . . ?

loop_
_geom_bond_atom_site_label_1
_geom_bond_atom_site_label_2
_geom_bond_distance
_geom_bond_site_symmetry_2
_geom_bond_publ_flag
O001 C00A 1.424(3) . ?
O001 C00I 1.438(3) . ?
O002 C00C 1.420(3) . ?
O002 C00G 1.425(3) . ?
O003 C00F 1.360(3) . ?
O003 C00N 1.451(3) . ?
O004 C00E 1.432(3) . ?
O004 C00O 1.436(3) . ?
O005 N009 1.449(3) . ?
O005 C00K 1.369(3) . ?
O006 C00F 1.210(3) . ?
O007 C00M 1.430(3) . ?
O007 C01B 1.434(5) . ?
O007 C01C 1.310(8) . ?
O008 C00K 1.199(3) . ?
N009 C00D 1.280(3) . ?
C00A H00A 1.0000 . ?
C00A C00C 1.532(3) . ?
C00A C00D 1.519(3) . ?
C00B C00G 1.500(4) . ?
C00B C00H 1.388(4) . ?
C00B C00U 1.386(4) . ?
C00C H00C 1.0000 . ?
C00C C00E 1.526(3) . ?
C00D C00N 1.510(3) . ?
C00E H00E 1.0000 . ?
C00E C00M 1.527(4) . ?
C00F C00T 1.490(4) . ?
C00G H00B 0.9900 . ?
C00G H00D 0.9900 . ?
C00H H00H 0.9500 . ?
C00H C00V 1.390(4) . ?
C00I H00F 0.9900 . ?
C00I H00G 0.9900 . ?
C00I C00J 1.502(4) . ?
C00J C00Y 1.388(4) . ?
C00J C00Z 1.391(4) . ?
C00K C010 1.496(4) . ?
C00L C00O 1.502(4) . ?
C00L C00P 1.393(4) . ?
C00L C00R 1.390(4) . ?
C00M H00M 1.0000 . ?
C00M C00N 1.539(3) . ?
C00N H00N 1.0000 . ?
C00O H00I 0.9900 . ?
C00O H00J 0.9900 . ?
C00P H00P 0.9500 . ?
C00P C00S 1.394(4) . ?
C00Q H00Q 0.9500 . ?
C00Q C00S 1.383(4) . ?
C00Q C00W 1.386(4) . ?
C00R H00R 0.9500 . ?
C00R C00W 1.392(4) . ?
C00S H00S 0.9500 . ?
C00T H00K 0.9800 . ?
C00T H00L 0.9800 . ?
C00T H00O 0.9800 . ?
C00U H00U 0.9500 . ?
C00U C012 1.400(4) . ?
C00V H00V 0.9500 . ?
C00V C00X 1.373(4) . ?
C00W H00W 0.9500 . ?
C00X H00X 0.9500 . ?
C00X C012 1.377(4) . ?
C00Y H00Y 0.9500 . ?
C00Y C014 1.389(5) . ?
C00Z H00Z 0.9500 . ?
C00Z C011 1.368(5) . ?
C010 H01A 0.9800 . ?
C010 H01B 0.9800 . ?
C010 H01C 0.9800 . ?
C011 H011 0.9500 . ?
C011 C013 1.377(6) . ?
C012 H012 0.9500 . ?
C013 H013 0.9500 . ?
C013 C014 1.403(6) . ?
C014 H014 0.9500 . ?
C015 C017 1.378(14) . ?
C015 C018 1.405(11) . ?
C015 C01B 1.494(12) . ?
C017 H017 0.9500 . ?
C017 C019 1.415(16) . ?
C019 H019 0.9500 . ?
C019 C016 1.382(17) . ?
C016 H016 0.9500 . ?
C016 C01A 1.348(19) . ?
C01A H01D 0.9500 . ?
C01A C018 1.386(14) . ?
C018 H018 0.9500 . ?
C01B H01E 0.9900 . ?
C01B H01F 0.9900 . ?
C01C H01G 0.9900 . ?
C01C H01H 0.9900 . ?
C01C C0 1.533(17) . ?
C3 H3 0.9500 . ?
C3 C2 1.40(2) . ?
C3 C4 1.37(2) . ?
C2 H2 0.9500 . ?
C2 C1 1.41(2) . ?
C1 H1 0.9500 . ?
C1 C0 1.378(18) . ?
C0 C5 1.34(2) . ?
C5 H5 0.9500 . ?
C5 C4 1.41(3) . ?
C4 H4 0.9500 . ?

loop_
_geom_torsion_atom_site_label_1
_geom_torsion_atom_site_label_2
_geom_torsion_atom_site_label_3
_geom_torsion_atom_site_label_4
_geom_torsion
_geom_torsion_site_symmetry_1
_geom_torsion_site_symmetry_2
_geom_torsion_site_symmetry_3
_geom_torsion_site_symmetry_4
_geom_torsion_publ_flag
O001 C00A C00C O002 -56.1(2) . . . . ?
O001 C00A C00C C00E 66.1(2) . . . . ?
O001 C00A C00D N009 123.3(2) . . . . ?
O001 C00A C00D C00N -63.3(3) . . . . ?
O001 C00I C00J C00Y -61.6(3) . . . . ?
O001 C00I C00J C00Z 118.5(3) . . . . ?
O002 C00C C00E O004 -61.2(2) . . . . ?
O002 C00C C00E C00M 178.49(18) . . . . ?
O004 C00E C00M O007 -61.8(2) . . . . ?
O004 C00E C00M C00N -177.43(19) . . . . ?
O005 N009 C00D C00A 179.46(18) . . . . ?
O005 N009 C00D C00N 6.9(3) . . . . ?
O007 C00M C00N O003 178.30(19) . . . . ?
O007 C00M C00N C00D -64.9(2) . . . . ?
O007 C01C C0 C1 87.0(16) . . . . ?
O007 C01C C0 C5 -90.5(15) . . . . ?
N009 O005 C00K O008 11.1(4) . . . . ?
N009 O005 C00K C010 -170.7(2) . . . . ?
N009 C00D C00N O003 -119.2(3) . . . . ?
N009 C00D C00N C00M 119.9(3) . . . . ?
C00A O001 C00I C00J -62.5(3) . . . . ?
C00A C00C C00E O004 179.50(19) . . . . ?
C00A C00C C00E C00M 59.2(3) . . . . ?
C00A C00D C00N O003 68.4(3) . . . . ?
C00A C00D C00N C00M -52.5(3) . . . . ?
C00B C00H C00V C00X -0.3(4) . . . . ?
C00B C00U C012 C00X 0.1(5) . . . . ?
C00C O002 C00G C00B 165.55(19) . . . . ?
C00C C00A C00D N009 -118.7(2) . . . . ?
C00C C00A C00D C00N 54.7(3) . . . . ?
C00C C00E C00M O007 57.0(3) . . . . ?
C00C C00E C00M C00N -58.6(3) . . . . ?
C00D C00A C00C O002 -177.24(18) . . . . ?
C00D C00A C00C C00E -55.1(2) . . . . ?
C00E O004 C00O C00L 175.3(2) . . . . ?
C00E C00M C00N O003 -64.2(3) . . . . ?
C00E C00M C00N C00D 52.6(3) . . . . ?
C00F O003 C00N C00D 154.8(2) . . . . ?
C00F O003 C00N C00M -87.5(3) . . . . ?
C00G O002 C00C C00A -143.0(2) . . . . ?
C00G O002 C00C C00E 95.9(2) . . . . ?
C00G C00B C00H C00V 178.6(3) . . . . ?
C00G C00B C00U C012 -178.4(3) . . . . ?
C00H C00B C00G O002 155.7(2) . . . . ?
C00H C00B C00U C012 -0.9(4) . . . . ?
C00H C00V C00X C012 -0.6(5) . . . . ?
C00I O001 C00A C00C 168.37(19) . . . . ?
C00I O001 C00A C00D -72.6(3) . . . . ?
C00I C00J C00Y C014 178.9(3) . . . . ?
C00I C00J C00Z C011 180.0(3) . . . . ?
C00J C00Y C014 C013 0.3(5) . . . . ?
C00J C00Z C011 C013 1.9(5) . . . . ?
C00K O005 N009 C00D -143.5(2) . . . . ?
C00L C00P C00S C00Q -0.1(4) . . . . ?
C00L C00R C00W C00Q 0.1(4) . . . . ?
C00M O007 C01B C015 -173.6(5) . . . . ?
C00M O007 C01C C0 -159.6(8) . . . . ?
C00N O003 C00F O006 10.2(4) . . . . ?
C00N O003 C00F C00T -168.8(2) . . . . ?
C00O O004 C00E C00C 146.3(2) . . . . ?
C00O O004 C00E C00M -93.0(2) . . . . ?
C00O C00L C00P C00S 178.7(2) . . . . ?
C00O C00L C00R C00W -178.8(2) . . . . ?
C00P C00L C00O O004 -97.9(3) . . . . ?
C00P C00L C00R C00W -0.2(4) . . . . ?
C00R C00L C00O O004 80.7(3) . . . . ?
C00R C00L C00P C00S 0.2(4) . . . . ?
C00S C00Q C00W C00R -0.1(4) . . . . ?
C00U C00B C00G O002 -26.8(4) . . . . ?
C00U C00B C00H C00V 1.0(4) . . . . ?
C00V C00X C012 C00U 0.7(5) . . . . ?
C00W C00Q C00S C00P 0.0(4) . . . . ?
C00Y C00J C00Z C011 0.1(4) . . . . ?
C00Z C00J C00Y C014 -1.2(4) . . . . ?
C00Z C011 C013 C014 -2.8(5) . . . . ?
C011 C013 C014 C00Y 1.7(5) . . . . ?
C015 C017 C019 C016 -3(2) . . . . ?
C017 C015 C018 C01A -0.1(17) . . . . ?
C017 C015 C01B O007 -35.1(11) . . . . ?
C017 C019 C016 C01A 4(2) . . . . ?
C019 C016 C01A C018 -4(2) . . . . ?
C016 C01A C018 C015 2(2) . . . . ?
C018 C015 C017 C019 0.8(17) . . . . ?
C018 C015 C01B O007 145.9(9) . . . . ?
C01B O007 C00M C00E 106.8(4) . . . . ?
C01B O007 C00M C00N -132.9(4) . . . . ?
C01B C015 C017 C019 -178.3(12) . . . . ?
C01B C015 C018 C01A 179.0(10) . . . . ?
C01C O007 C00M C00E 152.4(7) . . . . ?
C01C O007 C00M C00N -87.4(7) . . . . ?
C01C C0 C5 C4 178.8(17) . . . . ?
C3 C2 C1 C0 0(3) . . . . ?
C2 C3 C4 C5 -4(4) . . . . ?
C2 C1 C0 C01C -179.8(16) . . . . ?
C2 C1 C0 C5 -2(3) . . . . ?
C1 C0 C5 C4 1(2) . . . . ?
C0 C5 C4 C3 2(3) . . . . ?
C4 C3 C2 C1 3(3) . . . . ?
